data_1010873
loop_
_publ_author_name
'Keggin, J F'

_publ_section_title
;
The Structure and Formula of 12-Phosphotungstic Acid
;
_journal_coden_ASTM PRLAAZ
_journal_name_full
;
Proceedings of the Royal Society of London, Series A: Mathematical and
Physical Sciences (76,1906-)
;
_journal_page_first 75
_journal_page_last 100
_journal_paper_doi 10.1098/rspa.1934.0035
_journal_volume 144
_journal_year 1934
_chemical_formula_structural 'H3 P W12 O40'
_chemical_formula_sum 'H3 O40 P W12'
_chemical_name_systematic 'Trihydrogen dodecatungstophosphate'
_space_group_IT_number 224
_symmetry_cell_setting cubic
_symmetry_space_group_name_Hall 'P 4n 2 3 -1n'
_symmetry_space_group_name_H-M 'P n -3 m :1'
_cell_angle_alpha 90
_cell_angle_beta 90
_cell_angle_gamma 90
_cell_formula_units_Z 2
_cell_length_a 12.141(5)
_cell_length_b 12.141(5)
_cell_length_c 12.141(5)
_cell_volume 1789.6
_cod_original_sg_symbol_H-M 'P n -3 m S'
_cod_database_code 1010873

loop_
_symmetry_equiv_pos_as_xyz
x,y,z
x,z,y
y,z,x
z,y,x
z,x,y
y,x,z
x,-y,-z
x,-z,-y
y,-z,-x
z,-y,-x
z,-x,-y
y,-x,-z
-x,y,-z
-x,z,-y
-y,z,-x
-z,y,-x
-z,x,-y
-y,x,-z
-x,-y,z
-x,-z,y
-y,-z,x
-z,-y,x
-z,-x,y
-y,-x,z
1/2-x,1/2-y,1/2-z
1/2-x,1/2-z,1/2-y
1/2-y,1/2-z,1/2-x
1/2-z,1/2-y,1/2-x
1/2-z,1/2-x,1/2-y
1/2-y,1/2-x,1/2-z
1/2-x,1/2+y,1/2+z
1/2-x,1/2+z,1/2+y
1/2-y,1/2+z,1/2+x
1/2-z,1/2+y,1/2+x
1/2-z,1/2+x,1/2+y
1/2-y,1/2+x,1/2+z
1/2+x,1/2-y,1/2+z
1/2+x,1/2-z,1/2+y
1/2+y,1/2-z,1/2+x
1/2+z,1/2-y,1/2+x
1/2+z,1/2-x,1/2+y
1/2+y,1/2-x,1/2+z
1/2+x,1/2+y,1/2-z
1/2+x,1/2+z,1/2-y
1/2+y,1/2+z,1/2-x
1/2+z,1/2+y,1/2-x
1/2+z,1/2+x,1/2-y
1/2+y,1/2+x,1/2-z

loop_
_atom_site_label
_atom_site_type_symbol
_atom_site_symmetry_multiplicity
_atom_site_Wyckoff_symbol
_atom_site_fract_x
_atom_site_fract_y
_atom_site_fract_z
_atom_site_occupancy
_atom_site_attached_hydrogens
_atom_site_calc_flag
P1 P5+ 2 a 0. 0. 0. 1. 0 d
O1 O2- 8 e 0.99 0.99 0.99 1. 0 d
O2 O2- 24 k 0.08 0.08 0.766 1. 0 d
O3 O2- 24 k 0.123 0.123 0.292 1. 0 d
O4 O2- 24 k 0.312 0.312 0.992 1. 0 d
W1 W6+ 24 k 0.205 0.205 0.006 1. 0 d
H1 H1+ 2 ? -1. -1. -1. 3. 0 dum

loop_
_atom_type_symbol
_atom_type_oxidation_number
P5+ 5.000
O2- -2.000
W6+ 6.000
H1+ 1.000
